data_7701324
loop_
_publ_author_name
'Zhou, wanli'
'Liu, Ping'
'Zheng, yanping'
'Liu, Xuekun'
'Zhang, Yong'
'Yuan, Gang'
'Peng, Jun'

_publ_section_title
;
 Four new dual-functional electro-catalysts formed of small molybdenum
 clusters and Cu-pyridyl complexes
;
_journal_name_full 'Dalton Transactions'
_journal_paper_doi 10.1039/C9DT03560E
_journal_year 2019
_chemical_formula_moiety 'C30 H22.50 Cu2 Mo8 N6 O26.25'
_chemical_formula_sum 'C30 H22.5 Cu2 Mo8 N6 O26.25'
_chemical_formula_weight 1781.64
_space_group_crystal_system triclinic
_space_group_IT_number 2
_space_group_name_Hall '-P 1'
_space_group_name_H-M_alt 'P -1'
_symmetry_space_group_name_Hall '-P 1'
_symmetry_space_group_name_H-M 'P -1'
_atom_sites_solution_hydrogens geom
_atom_sites_solution_primary direct
_atom_sites_solution_secondary difmap
_audit_creation_method SHELXL-2014/7
_audit_update_record
;
2019-09-22 deposited with the CCDC.    2019-10-07 downloaded from the CCDC.
;
_cell_angle_alpha 77.378(5)
_cell_angle_beta 89.683(5)
_cell_angle_gamma 89.474(5)
_cell_formula_units_Z 2
_cell_length_a 12.531(5)
_cell_length_b 13.190(5)
_cell_length_c 13.589(5)
_cell_measurement_reflns_used 17905
_cell_measurement_temperature 293(2)
_cell_measurement_theta_max 28.250
_cell_measurement_theta_min 2.923
_cell_volume 2191.7(15)
_computing_cell_refinement CrysAlis
_computing_data_collection 'CrysAlis (Oxford Diffraction,2006)'
_computing_data_reduction CrysAlis
_computing_molecular_graphics 'Bruker SHELXTL'
_computing_publication_material 'Bruker SHELXTL'
_computing_structure_refinement 'SHELXL-2014/7 (Sheldrick, 2014)'
_computing_structure_solution 'SHELXS-97 (Sheldrick, 1990)'
_diffrn_ambient_temperature 293(2)
_diffrn_measured_fraction_theta_full 0.991
_diffrn_measured_fraction_theta_max 0.991
_diffrn_measurement_device_type 'Xcalibur, Ruby, Gemini ultra'
_diffrn_measurement_method '\w scan'
_diffrn_radiation_type MoK\a
_diffrn_radiation_wavelength 0.71069
_diffrn_reflns_av_R_equivalents 0.0391
_diffrn_reflns_av_unetI/netI 0.0591
_diffrn_reflns_Laue_measured_fraction_full 0.991
_diffrn_reflns_Laue_measured_fraction_max 0.991
_diffrn_reflns_limit_h_max 14
_diffrn_reflns_limit_h_min -14
_diffrn_reflns_limit_k_max 15
_diffrn_reflns_limit_k_min -15
_diffrn_reflns_limit_l_max 14
_diffrn_reflns_limit_l_min -16
_diffrn_reflns_number 14155
_diffrn_reflns_point_group_measured_fraction_full 0.991
_diffrn_reflns_point_group_measured_fraction_max 0.991
_diffrn_reflns_theta_full 25.000
_diffrn_reflns_theta_max 25.000
_diffrn_reflns_theta_min 2.923
_diffrn_source 'fine-focus sealed tube'
_exptl_absorpt_coefficient_mu 3.257
_exptl_absorpt_correction_type multi-scan
_exptl_absorpt_process_details 'SADABS, Sheldrick, 1996'
_exptl_crystal_colour blue
_exptl_crystal_density_diffrn 2.700
_exptl_crystal_density_method 'not measured'
_exptl_crystal_description block
_exptl_crystal_F_000 1697
_exptl_crystal_size_max 0.35
_exptl_crystal_size_mid 0.25
_exptl_crystal_size_min 0.16
_exptl_transmission_factor_max 0.594
_exptl_transmission_factor_min 0.391
_refine_diff_density_max 1.139
_refine_diff_density_min -1.096
_refine_diff_density_rms 0.167
_refine_ls_extinction_coef 0.00077(15)
_refine_ls_extinction_expression Fc^*^=kFc[1+0.001xFc^2^\l^3^/sin(2\q)]^-1/4^
_refine_ls_extinction_method 'SHELXL-2014/7 (Sheldrick 2014'
_refine_ls_goodness_of_fit_ref 1.010
_refine_ls_hydrogen_treatment constr
_refine_ls_matrix_type full
_refine_ls_number_parameters 659
_refine_ls_number_reflns 7632
_refine_ls_number_restraints 6
_refine_ls_restrained_S_all 1.010
_refine_ls_R_factor_all 0.0486
_refine_ls_R_factor_gt 0.0357
_refine_ls_shift/su_max 0.004
_refine_ls_shift/su_mean 0.000
_refine_ls_structure_factor_coef Fsqd
_refine_ls_weighting_details 'w=1/[\s^2^(Fo^2^)+(0.0483P)^2^] where P=(Fo^2^+2Fc^2^)/3'
_refine_ls_weighting_scheme calc
_refine_ls_wR_factor_gt 0.0878
_refine_ls_wR_factor_ref 0.0947
_reflns_Friedel_coverage 0.000
_reflns_number_gt 6198
_reflns_number_total 7632
_reflns_threshold_expression 'I > 2\s(I)'
_cod_data_source_file c9dt03560e2.cif
_cod_data_source_block 1
_cod_original_formula_sum 'C30 H22.50 Cu2 Mo8 N6 O26.25'
_cod_database_code 7701324
_shelx_shelxl_version_number 2014/7
_shelx_space_group_comment
;
The symmetry employed for this shelxl refinement is uniquely defined
by the following loop, which should always be used as a source of
symmetry information in preference to the above space-group names.
They are only intended as comments.
;

loop_
_space_group_symop_operation_xyz
'x, y, z'
'-x, -y, -z'

loop_
_atom_site_label
_atom_site_type_symbol
_atom_site_fract_x
_atom_site_fract_y
_atom_site_fract_z
_atom_site_U_iso_or_equiv
_atom_site_adp_type
_atom_site_occupancy
_atom_site_site_symmetry_order
_atom_site_calc_flag
_atom_site_refinement_flags_posn
_atom_site_refinement_flags_adp
_atom_site_refinement_flags_occupancy
Mo1 Mo -0.43564(4) 0.13409(4) 0.81614(4) 0.01691(13) Uani 1 1 d . . .
Mo2 Mo -0.46958(4) 0.10709(4) 1.05423(4) 0.01473(13) Uani 1 1 d . . .
Mo3 Mo -0.73023(4) 0.06552(4) 1.13844(4) 0.02068(13) Uani 1 1 d . . .
Mo4 Mo -0.69128(4) 0.08964(4) 0.89743(4) 0.02028(13) Uani 1 1 d . . .
Mo5 Mo -0.26251(4) 0.42013(4) 0.59308(4) 0.01915(13) Uani 1 1 d . . .
Mo6 Mo -0.09260(4) 0.35619(4) 0.38705(4) 0.01885(13) Uani 1 1 d . . .
Mo7 Mo -0.09860(4) 0.58460(4) 0.44920(4) 0.01928(13) Uani 1 1 d . . .
Mo8 Mo -0.13918(4) 0.56564(4) 0.71581(4) 0.01943(13) Uani 1 1 d . . .
Cu1 Cu -0.26485(6) 0.15860(6) 0.56316(6) 0.02321(18) Uani 1 1 d . . .
Cu2 Cu -0.30715(5) 0.34750(6) 0.88336(6) 0.02208(18) Uani 1 1 d . . .
O1 O -0.2706(3) 0.2856(3) 0.6105(3) 0.0264(10) Uani 1 1 d . . .
O2 O -0.1510(4) 0.2385(3) 0.4287(3) 0.0317(10) Uani 1 1 d . . .
O3 O -0.3416(3) 0.2259(3) 0.8324(3) 0.0219(9) Uani 1 1 d . . .
O4 O -0.2233(3) 0.4323(3) 0.7197(3) 0.0255(9) Uani 1 1 d . . .
O5 O -0.7777(4) 0.1434(4) 1.2123(3) 0.0328(11) Uani 1 1 d . . .
O6 O -0.8332(3) -0.0132(4) 1.1287(3) 0.0330(11) Uani 1 1 d . . .
O7 O -0.7376(3) 0.1497(3) 1.0051(3) 0.0225(9) Uani 1 1 d . . .
O8 O -0.7854(3) -0.0011(3) 0.8959(3) 0.0322(11) Uani 1 1 d . . .
O9 O -0.7180(4) 0.1866(4) 0.7970(3) 0.0342(11) Uani 1 1 d . . .
O10 O -0.5695(3) 0.0159(3) 0.8436(3) 0.0183(8) Uani 1 1 d . . .
O11 O -0.5314(3) 0.1684(3) 0.9233(3) 0.0158(8) Uani 1 1 d . . .
O12 O -0.3966(3) 0.0160(3) 0.9624(3) 0.0175(8) Uani 1 1 d . . .
O13 O -0.5012(3) 0.1929(3) 0.7111(3) 0.0278(10) Uani 1 1 d . . .
O14 O -0.5713(3) 0.1472(3) 1.1262(3) 0.0197(8) Uani 1 1 d . . .
O15 O -0.3701(3) 0.1922(3) 1.0580(3) 0.0249(9) Uani 1 1 d . . .
O16 O -0.1543(3) 0.4066(4) 0.2778(3) 0.0322(11) Uani 1 1 d . . .
O17 O -0.1782(3) 0.4335(3) 0.4728(3) 0.0243(9) Uani 1 1 d . . .
O18 O -0.0042(3) 0.4984(3) 0.3966(3) 0.0221(9) Uani 1 1 d . . .
O19 O -0.1769(4) 0.6409(4) 0.3528(3) 0.0354(11) Uani 1 1 d . . .
O20 O -0.0113(3) 0.6815(3) 0.4667(3) 0.0247(9) Uani 1 1 d . . .
O21 O -0.1920(3) 0.5732(3) 0.5666(3) 0.0207(9) Uani 1 1 d . . .
O22 O -0.3881(3) 0.4641(4) 0.5684(4) 0.0353(11) Uani 1 1 d . . .
O23 O -0.0426(3) 0.6753(3) 0.6624(3) 0.0225(9) Uani 1 1 d . . .
O24 O -0.6439(3) -0.0368(3) 1.2340(3) 0.0232(9) Uani 1 1 d . . .
O25 O -0.0668(3) 0.5034(4) 0.8162(3) 0.0306(10) Uani 1 1 d . . .
O26 O -0.2358(4) 0.6320(4) 0.7621(4) 0.0380(12) Uani 1 1 d . . .
C1 C -0.0661(5) 0.1339(6) 0.6893(5) 0.0351(16) Uani 1 1 d . . .
H1A H -0.0832 0.1981 0.7032 0.042 Uiso 1 1 calc R U .
C2 C 0.0264(6) 0.0837(6) 0.7292(5) 0.0406(18) Uani 1 1 d . . .
H2A H 0.0726 0.1147 0.7670 0.049 Uiso 1 1 calc R U .
C3 C 0.0482(6) -0.0126(7) 0.7117(6) 0.0446(19) Uani 1 1 d . . .
H3A H 0.1088 -0.0488 0.7396 0.054 Uiso 1 1 calc R U .
C4 C -0.0192(6) -0.0566(6) 0.6526(6) 0.0403(18) Uani 1 1 d . . .
H4A H -0.0050 -0.1223 0.6410 0.048 Uiso 1 1 calc R U .
C5 C -0.1084(5) -0.0004(5) 0.6112(5) 0.0270(14) Uani 1 1 d . . .
C6 C -0.1847(5) -0.0345(5) 0.5432(5) 0.0242(13) Uani 1 1 d . . .
C7 C -0.1765(6) -0.1223(5) 0.5045(5) 0.0353(16) Uani 1 1 d . . .
H7A H -0.1222 -0.1707 0.5247 0.042 Uiso 1 1 calc R U .
C8 C -0.2529(6) -0.1365(5) 0.4336(5) 0.0383(17) Uani 1 1 d . . .
H8A H -0.2496 -0.1952 0.4062 0.046 Uiso 1 1 calc R U .
C9 C -0.3326(6) -0.0636(5) 0.4044(5) 0.0322(15) Uani 1 1 d . . .
H9A H -0.3820 -0.0716 0.3559 0.039 Uiso 1 1 calc R U .
C10 C -0.3377(5) 0.0201(5) 0.4476(5) 0.0267(14) Uani 1 1 d . . .
C11 C -0.4174(5) 0.1061(5) 0.4282(4) 0.0215(12) Uani 1 1 d . . .
C12 C -0.5023(5) 0.1141(5) 0.3629(5) 0.0327(15) Uani 1 1 d . . .
H12A H -0.5128 0.0633 0.3261 0.039 Uiso 1 1 calc R U .
C13 C -0.5718(5) 0.1979(5) 0.3522(5) 0.0345(16) Uani 1 1 d . . .
H13A H -0.6282 0.2049 0.3069 0.041 Uiso 1 1 calc R U .
C14 C -0.5567(5) 0.2698(5) 0.4086(5) 0.0333(16) Uani 1 1 d . . .
H14A H -0.6042 0.3252 0.4042 0.040 Uiso 1 1 calc R U .
C15 C -0.4692(5) 0.2597(5) 0.4734(5) 0.0295(15) Uani 1 1 d . . .
H15A H -0.4581 0.3100 0.5107 0.035 Uiso 1 1 calc R U .
C16 C -0.1188(5) 0.2073(5) 0.9510(6) 0.0346(17) Uani 1 1 d . . .
H16A H -0.1454 0.1653 0.9102 0.042 Uiso 1 1 calc R U .
C17 C -0.0279(6) 0.1762(6) 1.0063(6) 0.044(2) Uani 1 1 d . . .
H17A H 0.0083 0.1158 1.0011 0.053 Uiso 1 1 calc R U .
C18 C 0.0076(6) 0.2366(6) 1.0692(6) 0.045(2) Uani 1 1 d . . .
H18A H 0.0671 0.2159 1.1095 0.054 Uiso 1 1 calc R U .
C19 C -0.0446(5) 0.3279(6) 1.0728(5) 0.0342(16) Uani 1 1 d . . .
H19A H -0.0200 0.3702 1.1142 0.041 Uiso 1 1 calc R U .
C20 C -0.1343(5) 0.3559(5) 1.0138(4) 0.0211(12) Uani 1 1 d . . .
C21 C -0.1970(5) 0.4509(5) 1.0130(4) 0.0232(13) Uani 1 1 d . . .
C22 C -0.1746(5) 0.5289(5) 1.0612(5) 0.0273(14) Uani 1 1 d . . .
H22A H -0.1133 0.5266 1.0998 0.033 Uiso 1 1 calc R U .
C23 C -0.2461(5) 0.6122(5) 1.0509(5) 0.0328(16) Uani 1 1 d . . .
H23A H -0.2335 0.6653 1.0843 0.039 Uiso 1 1 calc R U .
C24 C -0.3350(5) 0.6158(5) 0.9916(5) 0.0306(15) Uani 1 1 d . . .
H24A H -0.3828 0.6713 0.9843 0.037 Uiso 1 1 calc R U .
C25 C -0.3524(5) 0.5361(5) 0.9432(4) 0.0229(13) Uani 1 1 d . . .
C26 C -0.4416(5) 0.5266(5) 0.8742(5) 0.0234(13) Uani 1 1 d . . .
C27 C -0.5207(5) 0.6005(5) 0.8465(5) 0.0320(15) Uani 1 1 d . . .
H27A H -0.5210 0.6611 0.8709 0.038 Uiso 1 1 calc R U .
C28 C -0.5989(6) 0.5829(6) 0.7821(6) 0.0395(17) Uani 1 1 d . . .
H28A H -0.6531 0.6318 0.7629 0.047 Uiso 1 1 calc R U .
C29 C -0.5979(5) 0.4946(6) 0.7463(5) 0.0365(17) Uani 1 1 d . . .
H29A H -0.6510 0.4823 0.7029 0.044 Uiso 1 1 calc R U .
C30 C -0.5157(5) 0.4228(5) 0.7761(5) 0.0309(15) Uani 1 1 d . . .
H30A H -0.5141 0.3626 0.7510 0.037 Uiso 1 1 calc R U .
N1 N -0.2635(4) 0.0326(4) 0.5151(4) 0.0228(11) Uani 1 1 d . . .
N2 N -0.4014(4) 0.1800(4) 0.4831(4) 0.0230(11) Uani 1 1 d . . .
N3 N -0.1319(4) 0.0932(4) 0.6314(4) 0.0245(11) Uani 1 1 d . . .
N4 N -0.1703(4) 0.2962(4) 0.9539(4) 0.0231(11) Uani 1 1 d . . .
N5 N -0.2851(4) 0.4554(4) 0.9557(4) 0.0202(10) Uani 1 1 d . . .
N6 N -0.4390(4) 0.4375(4) 0.8394(4) 0.0247(11) Uani 1 1 d . . .
O1W O 0.2560(18) -0.1864(17) 0.7523(17) 0.054(6) Uani 0.25 1 d . U P

loop_
_atom_site_aniso_label
_atom_site_aniso_U_11
_atom_site_aniso_U_22
_atom_site_aniso_U_33
_atom_site_aniso_U_23
_atom_site_aniso_U_13
_atom_site_aniso_U_12
Mo1 0.0181(3) 0.0165(3) 0.0160(3) -0.00314(19) -0.00465(19) -0.00054(19)
Mo2 0.0151(3) 0.0138(2) 0.0160(3) -0.00498(18) -0.00529(18) 0.00134(18)
Mo3 0.0177(3) 0.0212(3) 0.0242(3) -0.0073(2) -0.0015(2) 0.0011(2)
Mo4 0.0170(3) 0.0223(3) 0.0218(3) -0.0054(2) -0.0092(2) 0.0053(2)
Mo5 0.0147(3) 0.0228(3) 0.0225(3) -0.0103(2) -0.00311(19) -0.0004(2)
Mo6 0.0193(3) 0.0212(3) 0.0176(3) -0.0075(2) -0.00188(19) -0.0022(2)
Mo7 0.0220(3) 0.0164(3) 0.0190(3) -0.0029(2) -0.0065(2) 0.0027(2)
Mo8 0.0202(3) 0.0203(3) 0.0195(3) -0.0082(2) -0.00151(19) -0.0027(2)
Cu1 0.0230(4) 0.0222(4) 0.0270(4) -0.0108(3) -0.0086(3) 0.0012(3)
Cu2 0.0180(4) 0.0218(4) 0.0288(4) -0.0107(3) -0.0085(3) 0.0034(3)
O1 0.035(3) 0.023(2) 0.023(2) -0.0090(18) 0.0013(18) -0.0057(19)
O2 0.038(3) 0.030(3) 0.029(3) -0.010(2) 0.005(2) -0.010(2)
O3 0.023(2) 0.018(2) 0.025(2) -0.0048(17) -0.0032(17) -0.0040(17)
O4 0.029(2) 0.026(2) 0.021(2) -0.0051(18) -0.0010(17) -0.0084(19)
O5 0.028(3) 0.036(3) 0.036(3) -0.014(2) 0.001(2) 0.004(2)
O6 0.026(2) 0.036(3) 0.038(3) -0.009(2) -0.001(2) -0.007(2)
O7 0.017(2) 0.018(2) 0.032(2) -0.0053(17) -0.0021(17) 0.0084(16)
O8 0.025(2) 0.033(3) 0.040(3) -0.011(2) -0.012(2) -0.002(2)
O9 0.036(3) 0.031(3) 0.033(3) 0.001(2) -0.011(2) 0.013(2)
O10 0.019(2) 0.017(2) 0.019(2) -0.0045(16) -0.0063(15) 0.0043(16)
O11 0.016(2) 0.0137(19) 0.017(2) -0.0019(15) -0.0062(15) 0.0031(15)
O12 0.015(2) 0.019(2) 0.019(2) -0.0044(16) -0.0068(15) 0.0022(16)
O13 0.032(3) 0.026(2) 0.023(2) -0.0001(18) -0.0094(18) -0.0010(19)
O14 0.022(2) 0.017(2) 0.020(2) -0.0052(16) -0.0063(16) 0.0002(16)
O15 0.024(2) 0.022(2) 0.029(2) -0.0076(18) -0.0031(18) -0.0020(18)
O16 0.027(2) 0.047(3) 0.022(2) -0.007(2) -0.0065(18) 0.001(2)
O17 0.026(2) 0.023(2) 0.026(2) -0.0091(18) 0.0030(18) -0.0055(18)
O18 0.026(2) 0.018(2) 0.022(2) -0.0025(17) -0.0041(17) 0.0001(17)
O19 0.043(3) 0.032(3) 0.031(3) -0.005(2) -0.019(2) 0.013(2)
O20 0.033(3) 0.018(2) 0.021(2) -0.0019(17) -0.0055(18) 0.0006(18)
O21 0.022(2) 0.021(2) 0.021(2) -0.0085(17) -0.0042(16) 0.0020(17)
O22 0.019(2) 0.040(3) 0.049(3) -0.015(2) -0.005(2) 0.001(2)
O23 0.025(2) 0.020(2) 0.023(2) -0.0060(17) 0.0003(17) -0.0013(17)
O24 0.025(2) 0.023(2) 0.022(2) -0.0055(17) -0.0015(17) -0.0017(18)
O25 0.027(2) 0.039(3) 0.024(2) -0.001(2) -0.0092(18) -0.008(2)
O26 0.036(3) 0.036(3) 0.046(3) -0.018(2) 0.016(2) -0.008(2)
C1 0.032(4) 0.039(4) 0.031(4) -0.002(3) -0.004(3) -0.010(3)
C2 0.030(4) 0.062(5) 0.029(4) -0.008(3) -0.013(3) -0.008(3)
C3 0.030(4) 0.060(5) 0.040(5) -0.002(4) -0.011(3) 0.006(4)
C4 0.041(4) 0.034(4) 0.042(5) -0.001(3) -0.011(3) 0.006(3)
C5 0.020(3) 0.036(4) 0.024(3) -0.004(3) -0.001(2) 0.003(3)
C6 0.025(3) 0.020(3) 0.025(3) 0.001(2) -0.005(2) 0.000(3)
C7 0.033(4) 0.030(4) 0.041(4) -0.006(3) -0.003(3) 0.007(3)
C8 0.056(5) 0.022(4) 0.040(4) -0.016(3) -0.001(3) -0.002(3)
C9 0.041(4) 0.026(4) 0.030(4) -0.009(3) -0.008(3) 0.000(3)
C10 0.026(3) 0.033(4) 0.023(3) -0.010(3) -0.002(3) -0.007(3)
C11 0.022(3) 0.026(3) 0.018(3) -0.007(2) 0.000(2) -0.005(2)
C12 0.035(4) 0.038(4) 0.027(4) -0.011(3) -0.009(3) -0.003(3)
C13 0.031(4) 0.037(4) 0.036(4) -0.007(3) -0.017(3) 0.001(3)
C14 0.029(4) 0.027(4) 0.041(4) -0.003(3) -0.010(3) 0.008(3)
C15 0.028(4) 0.033(4) 0.033(4) -0.018(3) -0.006(3) -0.001(3)
C16 0.029(4) 0.028(4) 0.052(5) -0.020(3) -0.013(3) 0.008(3)
C17 0.036(4) 0.032(4) 0.069(6) -0.019(4) -0.018(4) 0.020(3)
C18 0.035(4) 0.045(5) 0.057(5) -0.013(4) -0.028(4) 0.016(3)
C19 0.025(4) 0.047(4) 0.035(4) -0.017(3) -0.015(3) 0.005(3)
C20 0.018(3) 0.022(3) 0.023(3) -0.005(2) 0.000(2) -0.001(2)
C21 0.021(3) 0.029(3) 0.019(3) -0.004(3) 0.001(2) 0.000(3)
C22 0.029(4) 0.021(3) 0.032(4) -0.008(3) -0.010(3) 0.001(3)
C23 0.041(4) 0.022(3) 0.040(4) -0.015(3) -0.007(3) 0.002(3)
C24 0.037(4) 0.019(3) 0.033(4) 0.000(3) -0.001(3) 0.006(3)
C25 0.023(3) 0.023(3) 0.024(3) -0.008(3) 0.000(2) -0.001(3)
C26 0.022(3) 0.022(3) 0.024(3) -0.001(2) -0.002(2) 0.004(2)
C27 0.033(4) 0.027(4) 0.037(4) -0.010(3) -0.004(3) 0.005(3)
C28 0.029(4) 0.035(4) 0.051(5) -0.004(3) -0.009(3) 0.012(3)
C29 0.021(3) 0.045(4) 0.044(4) -0.012(3) -0.015(3) 0.004(3)
C30 0.020(3) 0.033(4) 0.040(4) -0.008(3) -0.007(3) 0.006(3)
N1 0.027(3) 0.018(3) 0.024(3) -0.006(2) -0.002(2) -0.003(2)
N2 0.022(3) 0.022(3) 0.026(3) -0.007(2) -0.005(2) 0.000(2)
N3 0.024(3) 0.027(3) 0.022(3) -0.004(2) -0.007(2) -0.003(2)
N4 0.021(3) 0.022(3) 0.028(3) -0.008(2) -0.003(2) 0.000(2)
N5 0.017(3) 0.020(3) 0.024(3) -0.008(2) -0.004(2) 0.006(2)
N6 0.020(3) 0.029(3) 0.025(3) -0.006(2) -0.004(2) 0.006(2)
O1W 0.058(12) 0.047(11) 0.060(13) -0.022(10) -0.032(10) 0.006(10)

loop_
_atom_type_symbol
_atom_type_description
_atom_type_scat_dispersion_real
_atom_type_scat_dispersion_imag
_atom_type_scat_source
C C 0.0033 0.0016 'International Tables Vol C Tables 4.2.6.8 and 6.1.1.4'
H H 0.0000 0.0000 'International Tables Vol C Tables 4.2.6.8 and 6.1.1.4'
N N 0.0061 0.0033 'International Tables Vol C Tables 4.2.6.8 and 6.1.1.4'
O O 0.0106 0.0060 'International Tables Vol C Tables 4.2.6.8 and 6.1.1.4'
Cu Cu 0.3201 1.2651 'International Tables Vol C Tables 4.2.6.8 and 6.1.1.4'
Mo Mo -1.6832 0.6857 'International Tables Vol C Tables 4.2.6.8 and 6.1.1.4'

loop_
_geom_angle_atom_site_label_1
_geom_angle_atom_site_label_2
_geom_angle_atom_site_label_3
_geom_angle
_geom_angle_site_symmetry_1
_geom_angle_site_symmetry_3
O13 Mo1 O3 103.7(2) . .
O13 Mo1 O24 100.06(19) . 2_457
O3 Mo1 O24 103.88(18) . 2_457
O13 Mo1 O11 101.00(19) . .
O3 Mo1 O11 92.24(17) . .
O24 Mo1 O11 149.51(17) 2_457 .
O13 Mo1 O10 87.03(17) . .
O3 Mo1 O10 162.81(16) . .
O24 Mo1 O10 87.06(16) 2_457 .
O11 Mo1 O10 72.32(14) . .
O13 Mo1 O12 159.80(17) . .
O3 Mo1 O12 95.98(16) . .
O24 Mo1 O12 79.22(16) 2_457 .
O11 Mo1 O12 73.41(14) . .
O10 Mo1 O12 72.77(13) . .
O13 Mo1 Mo2 136.28(15) . .
O3 Mo1 Mo2 83.49(13) . .
O24 Mo1 Mo2 120.30(12) 2_457 .
O11 Mo1 Mo2 35.28(10) . .
O10 Mo1 Mo2 79.52(9) . .
O12 Mo1 Mo2 41.18(9) . .
O15 Mo2 O14 103.65(19) . .
O15 Mo2 O11 100.26(18) . .
O14 Mo2 O11 96.13(17) . .
O15 Mo2 O10 104.37(18) . 2_457
O14 Mo2 O10 94.97(17) . 2_457
O11 Mo2 O10 149.69(15) . 2_457
O15 Mo2 O12 99.75(18) . .
O14 Mo2 O12 156.59(16) . .
O11 Mo2 O12 78.80(15) . .
O10 Mo2 O12 79.85(15) 2_457 .
O15 Mo2 O12 175.57(17) . 2_457
O14 Mo2 O12 80.53(15) . 2_457
O11 Mo2 O12 77.66(14) . 2_457
O10 Mo2 O12 76.49(14) 2_457 2_457
O12 Mo2 O12 76.06(16) . 2_457
O15 Mo2 Mo1 90.42(14) . .
O14 Mo2 Mo1 132.61(12) . .
O11 Mo2 Mo1 36.51(11) . .
O10 Mo2 Mo1 125.36(11) 2_457 .
O12 Mo2 Mo1 45.63(10) . .
O12 Mo2 Mo1 85.61(9) 2_457 .
O5 Mo3 O6 104.3(2) . .
O5 Mo3 O7 104.2(2) . .
O6 Mo3 O7 97.4(2) . .
O5 Mo3 O24 102.3(2) . .
O6 Mo3 O24 97.4(2) . .
O7 Mo3 O24 145.32(17) . .
O5 Mo3 O14 90.32(18) . .
O6 Mo3 O14 165.42(19) . .
O7 Mo3 O14 78.69(15) . .
O24 Mo3 O14 79.15(15) . .
O5 Mo3 O12 160.05(18) . 2_457
O6 Mo3 O12 95.58(18) . 2_457
O7 Mo3 O12 74.86(14) . 2_457
O24 Mo3 O12 72.62(15) . 2_457
O14 Mo3 O12 69.85(13) . 2_457
O9 Mo4 O8 105.4(2) . .
O9 Mo4 O7 101.3(2) . .
O8 Mo4 O7 102.5(2) . .
O9 Mo4 O10 101.2(2) . .
O8 Mo4 O10 97.14(19) . .
O7 Mo4 O10 144.89(16) . .
O9 Mo4 O11 90.43(19) . .
O8 Mo4 O11 161.99(17) . .
O7 Mo4 O11 82.28(15) . .
O10 Mo4 O11 70.90(14) . .
O9 Mo4 O12 161.77(19) . 2_457
O8 Mo4 O12 92.47(18) . 2_457
O7 Mo4 O12 77.82(15) . 2_457
O10 Mo4 O12 72.48(14) . 2_457
O11 Mo4 O12 71.37(13) . 2_457
O22 Mo5 O1 105.1(2) . .
O22 Mo5 O4 110.2(2) . .
O1 Mo5 O4 100.72(19) . .
O22 Mo5 O17 112.2(2) . .
O1 Mo5 O17 93.08(18) . .
O4 Mo5 O17 129.75(18) . .
O22 Mo5 O21 94.95(19) . .
O1 Mo5 O21 159.16(18) . .
O4 Mo5 O21 76.85(16) . .
O17 Mo5 O21 73.91(16) . .
O22 Mo5 Mo8 109.93(16) . .
O1 Mo5 Mo8 131.91(14) . .
O4 Mo5 Mo8 36.33(13) . .
O17 Mo5 Mo8 102.74(12) . .
O21 Mo5 Mo8 40.79(10) . .
O16 Mo6 O2 104.4(2) . .
O16 Mo6 O23 100.0(2) . 2_566
O2 Mo6 O23 104.6(2) . 2_566
O16 Mo6 O17 96.7(2) . .
O2 Mo6 O17 96.82(19) . .
O23 Mo6 O17 148.47(16) 2_566 .
O16 Mo6 O18 96.30(19) . .
O2 Mo6 O18 157.57(18) . .
O23 Mo6 O18 79.78(16) 2_566 .
O17 Mo6 O18 71.92(16) . .
O16 Mo6 O20 168.33(19) . 2_566
O2 Mo6 O20 87.25(18) . 2_566
O23 Mo6 O20 77.35(16) 2_566 2_566
O17 Mo6 O20 80.91(16) . 2_566
O18 Mo6 O20 72.08(14) . 2_566
O19 Mo7 O20 105.4(2) . .
O19 Mo7 O18 105.6(2) . .
O20 Mo7 O18 100.34(19) . .
O19 Mo7 O21 103.4(2) . .
O20 Mo7 O21 101.21(18) . .
O18 Mo7 O21 137.46(17) . .
O19 Mo7 O17 94.4(2) . .
O20 Mo7 O17 160.19(17) . .
O18 Mo7 O17 74.76(16) . .
O21 Mo7 O17 72.58(15) . .
O19 Mo7 O18 174.78(19) . 2_566
O20 Mo7 O18 76.03(16) . 2_566
O18 Mo7 O18 78.90(16) . 2_566
O21 Mo7 O18 71.41(15) . 2_566
O17 Mo7 O18 84.17(14) . 2_566
O26 Mo8 O25 106.2(2) . .
O26 Mo8 O23 100.7(2) . .
O25 Mo8 O23 99.08(19) . .
O26 Mo8 O4 97.6(2) . .
O25 Mo8 O4 89.81(19) . .
O23 Mo8 O4 156.55(16) . .
O26 Mo8 O21 102.2(2) . .
O25 Mo8 O21 148.73(19) . .
O23 Mo8 O21 88.01(16) . .
O4 Mo8 O21 73.71(16) . .
O26 Mo8 Mo5 105.25(16) . .
O25 Mo8 Mo5 116.16(15) . .
O23 Mo8 Mo5 127.11(12) . .
O4 Mo8 Mo5 31.99(11) . .
O21 Mo8 Mo5 41.98(11) . .
N1 Cu1 O1 178.3(2) . .
N1 Cu1 N3 80.8(2) . .
O1 Cu1 N3 100.76(19) . .
N1 Cu1 N2 81.1(2) . .
O1 Cu1 N2 97.31(19) . .
N3 Cu1 N2 161.8(2) . .
N1 Cu1 O2 90.64(19) . .
O1 Cu1 O2 90.07(17) . .
N3 Cu1 O2 86.06(19) . .
N2 Cu1 O2 96.27(19) . .
N5 Cu2 O3 169.8(2) . .
N5 Cu2 N4 80.48(19) . .
O3 Cu2 N4 98.64(18) . .
N5 Cu2 N6 79.9(2) . .
O3 Cu2 N6 100.53(19) . .
N4 Cu2 N6 160.4(2) . .
Mo5 O1 Cu1 152.7(3) . .
Mo6 O2 Cu1 137.5(2) . .
Mo1 O3 Cu2 148.9(2) . .
Mo5 O4 Mo8 111.7(2) . .
Mo4 O7 Mo3 117.6(2) . .
Mo2 O10 Mo4 108.59(19) 2_457 .
Mo2 O10 Mo1 111.48(16) 2_457 .
Mo4 O10 Mo1 104.40(16) . .
Mo2 O11 Mo1 108.22(17) . .
Mo2 O11 Mo4 111.93(17) . .
Mo1 O11 Mo4 102.93(15) . .
Mo2 O12 Mo1 93.19(14) . .
Mo2 O12 Mo4 91.84(14) . 2_457
Mo1 O12 Mo4 164.45(18) . 2_457
Mo2 O12 Mo2 103.94(15) . 2_457
Mo1 O12 Mo2 96.61(13) . 2_457
Mo4 O12 Mo2 96.45(14) 2_457 2_457
Mo2 O12 Mo3 165.23(18) . 2_457
Mo1 O12 Mo3 87.14(13) . 2_457
Mo4 O12 Mo3 84.29(12) 2_457 2_457
Mo2 O12 Mo3 90.67(12) 2_457 2_457
Mo2 O14 Mo3 118.88(18) . .
Mo5 O17 Mo6 145.0(2) . .
Mo5 O17 Mo7 106.76(18) . .
Mo6 O17 Mo7 103.41(18) . .
Mo7 O18 Mo6 107.28(19) . .
Mo7 O18 Mo7 101.10(16) . 2_566
Mo6 O18 Mo7 95.14(14) . 2_566
Mo7 O20 Mo6 116.3(2) . 2_566
Mo7 O21 Mo8 124.89(19) . .
Mo7 O21 Mo5 106.57(17) . .
Mo8 O21 Mo5 97.23(16) . .
Mo6 O23 Mo8 119.8(2) 2_566 .
Mo1 O24 Mo3 118.3(2) 2_457 .
N3 C1 C2 122.1(7) . .
C3 C2 C1 118.3(6) . .
C2 C3 C4 120.5(7) . .
C3 C4 C5 118.5(7) . .
N3 C5 C4 121.0(6) . .
N3 C5 C6 114.1(5) . .
C4 C5 C6 124.9(6) . .
N1 C6 C7 120.3(6) . .
N1 C6 C5 113.1(5) . .
C7 C6 C5 126.6(6) . .
C6 C7 C8 117.9(6) . .
C9 C8 C7 120.2(6) . .
C10 C9 C8 118.9(6) . .
N1 C10 C9 120.0(6) . .
N1 C10 C11 112.5(5) . .
C9 C10 C11 127.5(6) . .
N2 C11 C12 120.6(6) . .
N2 C11 C10 114.0(5) . .
C12 C11 C10 125.4(6) . .
C11 C12 C13 119.8(6) . .
C14 C13 C12 119.2(6) . .
C13 C14 C15 119.4(6) . .
N2 C15 C14 121.7(6) . .
N4 C16 C17 122.2(6) . .
C18 C17 C16 118.2(6) . .
C17 C18 C19 120.0(6) . .
C18 C19 C20 119.0(6) . .
N4 C20 C19 121.2(6) . .
N4 C20 C21 115.4(5) . .
C19 C20 C21 123.4(5) . .
N5 C21 C22 120.7(5) . .
N5 C21 C20 111.5(5) . .
C22 C21 C20 127.8(5) . .
C21 C22 C23 118.4(6) . .
C24 C23 C22 120.1(6) . .
C23 C24 C25 119.0(6) . .
N5 C25 C24 120.4(5) . .
N5 C25 C26 112.2(5) . .
C24 C25 C26 127.4(6) . .
N6 C26 C27 121.8(6) . .
N6 C26 C25 114.0(5) . .
C27 C26 C25 124.1(6) . .
C28 C27 C26 118.7(6) . .
C29 C28 C27 120.5(6) . .
C28 C29 C30 118.5(6) . .
N6 C30 C29 122.3(6) . .
C6 N1 C10 122.7(5) . .
C6 N1 Cu1 118.5(4) . .
C10 N1 Cu1 118.6(4) . .
C15 N2 C11 119.3(5) . .
C15 N2 Cu1 127.3(4) . .
C11 N2 Cu1 113.3(4) . .
C1 N3 C5 119.5(6) . .
C1 N3 Cu1 126.9(5) . .
C5 N3 Cu1 113.5(4) . .
C20 N4 C16 119.4(5) . .
C20 N4 Cu2 113.9(4) . .
C16 N4 Cu2 126.5(4) . .
C25 N5 C21 121.4(5) . .
C25 N5 Cu2 119.9(4) . .
C21 N5 Cu2 118.5(4) . .
C30 N6 C26 118.1(5) . .
C30 N6 Cu2 128.0(4) . .
C26 N6 Cu2 113.7(4) . .

loop_
_geom_bond_atom_site_label_1
_geom_bond_atom_site_label_2
_geom_bond_distance
_geom_bond_site_symmetry_2
Mo1 O13 1.683(4) .
Mo1 O3 1.747(4) .
Mo1 O24 1.859(4) 2_457
Mo1 O11 2.006(4) .
Mo1 O10 2.274(4) .
Mo1 O12 2.293(4) .
Mo1 Mo2 3.2030(14) .
Mo2 O15 1.694(4) .
Mo2 O14 1.750(4) .
Mo2 O11 1.947(4) .
Mo2 O10 1.951(4) 2_457
Mo2 O12 2.112(4) .
Mo2 O12 2.390(4) 2_457
Mo3 O5 1.688(4) .
Mo3 O6 1.688(4) .
Mo3 O7 1.909(4) .
Mo3 O24 1.975(4) .
Mo3 O14 2.261(4) .
Mo3 O12 2.479(4) 2_457
Mo4 O9 1.686(4) .
Mo4 O8 1.691(4) .
Mo4 O7 1.896(4) .
Mo4 O10 2.020(4) .
Mo4 O11 2.329(4) .
Mo4 O12 2.370(4) 2_457
Mo5 O22 1.682(4) .
Mo5 O1 1.742(4) .
Mo5 O4 1.833(4) .
Mo5 O17 1.918(4) .
Mo5 O21 2.168(4) .
Mo5 Mo8 3.2149(10) .
Mo6 O16 1.678(4) .
Mo6 O2 1.702(4) .
Mo6 O23 1.895(4) 2_566
Mo6 O17 2.008(4) .
Mo6 O18 2.216(4) .
Mo6 O20 2.340(4) 2_566
Mo7 O19 1.675(4) .
Mo7 O20 1.746(4) .
Mo7 O18 1.877(4) .
Mo7 O21 1.954(4) .
Mo7 O17 2.196(4) .
Mo7 O18 2.501(4) 2_566
Mo8 O26 1.686(5) .
Mo8 O25 1.694(4) .
Mo8 O23 1.910(4) .
Mo8 O4 2.049(4) .
Mo8 O21 2.117(4) .
Cu1 N1 1.914(5) .
Cu1 O1 1.922(4) .
Cu1 N3 2.006(5) .
Cu1 N2 2.017(5) .
Cu1 O2 2.375(4) .
Cu2 N5 1.920(5) .
Cu2 O3 1.934(4) .
Cu2 N4 2.008(5) .
Cu2 N6 2.039(5) .
O10 Mo2 1.951(4) 2_457
O12 Mo4 2.370(4) 2_457
O12 Mo2 2.390(4) 2_457
O12 Mo3 2.479(4) 2_457
O18 Mo7 2.501(4) 2_566
O20 Mo6 2.340(4) 2_566
O23 Mo6 1.895(4) 2_566
O24 Mo1 1.859(4) 2_457
C1 N3 1.337(8) .
C1 C2 1.383(10) .
C2 C3 1.368(11) .
C3 C4 1.383(10) .
C4 C5 1.388(9) .
C5 N3 1.351(8) .
C5 C6 1.472(8) .
C6 N1 1.321(8) .
C6 C7 1.376(9) .
C7 C8 1.404(10) .
C8 C9 1.377(10) .
C9 C10 1.360(9) .
C10 N1 1.346(7) .
C10 C11 1.485(9) .
C11 N2 1.368(7) .
C11 C12 1.377(8) .
C12 C13 1.384(9) .
C13 C14 1.359(9) .
C14 C15 1.397(9) .
C15 N2 1.330(8) .
C16 N4 1.341(8) .
C16 C17 1.378(9) .
C17 C18 1.367(10) .
C18 C19 1.376(10) .
C19 C20 1.384(8) .
C20 N4 1.332(7) .
C20 C21 1.470(8) .
C21 N5 1.349(7) .
C21 C22 1.367(8) .
C22 C23 1.393(9) .
C23 C24 1.373(9) .
C24 C25 1.376(9) .
C25 N5 1.334(7) .
C25 C26 1.486(8) .
C26 N6 1.360(8) .
C26 C27 1.378(9) .
C27 C28 1.372(9) .
C28 C29 1.356(10) .
C29 C30 1.394(9) .
C30 N6 1.336(8) .
